data_7702119
loop_
_publ_author_name
'Thiripuranathar, Gobika'
'Chan, Antony P. Y.'
'Mandal, Dipendu'
'Man, Wing Y.'
'Argentari, Mario'
'Rosair, Georgina M.'
'Welch, Alan J.'

_publ_section_title
;
 Double deboronation and homometalation of 1,1'-bis(ortho-carborane).
;
_journal_issue 6
_journal_name_full 'Dalton transactions (Cambridge, England : 2003)'
_journal_page_first 1811
_journal_page_last 1821
_journal_paper_doi 10.1039/c6dt04457c
_journal_volume 46
_journal_year 2017
_chemical_formula_moiety 'C14 H30 B18 Co2'
_chemical_formula_sum 'C14 H30 B18 Co2'
_chemical_formula_weight 510.82
_space_group_crystal_system monoclinic
_space_group_IT_number 14
_space_group_name_Hall '-P 2ybc'
_space_group_name_H-M_alt 'P 1 21/c 1'
_atom_sites_solution_hydrogens mixed
_atom_sites_solution_primary direct
_audit_creation_date 2016-10-14
_audit_creation_method
;
Olex2 1.2
(compiled 2016.09.09 svn.r3337 for OlexSys, GUI svn.r5227)
;
_audit_update_record
;
2016-11-11 deposited with the CCDC.
2016-12-19 downloaded from the CCDC.
;
_cell_angle_alpha 90
_cell_angle_beta 109.935(4)
_cell_angle_gamma 90
_cell_formula_units_Z 4
_cell_length_a 11.6962(13)
_cell_length_b 15.9743(17)
_cell_length_c 12.9143(13)
_cell_measurement_reflns_used 4942
_cell_measurement_temperature 100(2)
_cell_measurement_theta_max 25.672
_cell_measurement_theta_min 2.550
_cell_volume 2268.3(4)
_computing_cell_refinement 'SAINT v7.68A (Bruker, 2009)'
_computing_data_reduction 'SAINT v7.68A (Bruker, 2009)'
_computing_molecular_graphics 'Olex2 (Dolomanov et al., 2009)'
_computing_publication_material 'Olex2 (Dolomanov et al., 2009)'
_computing_structure_refinement 'XL (Sheldrick, 2008)'
_computing_structure_solution 'ShelXS (Sheldrick, 2008)'
_diffrn_ambient_temperature 100.15
_diffrn_measured_fraction_theta_full 0.998
_diffrn_measured_fraction_theta_max 0.995
_diffrn_measurement_device_type 'Bruker APEX-II CCD'
_diffrn_measurement_method '\f and \w scans'
_diffrn_radiation_monochromator graphite
_diffrn_radiation_type MoK\a
_diffrn_radiation_wavelength 0.71073
_diffrn_reflns_av_R_equivalents 0.0757
_diffrn_reflns_av_unetI/netI 0.0653
_diffrn_reflns_Laue_measured_fraction_full 0.998
_diffrn_reflns_Laue_measured_fraction_max 0.995
_diffrn_reflns_limit_h_max 13
_diffrn_reflns_limit_h_min -14
_diffrn_reflns_limit_k_max 19
_diffrn_reflns_limit_k_min -19
_diffrn_reflns_limit_l_max 15
_diffrn_reflns_limit_l_min -12
_diffrn_reflns_number 19160
_diffrn_reflns_point_group_measured_fraction_full 0.998
_diffrn_reflns_point_group_measured_fraction_max 0.995
_diffrn_reflns_theta_full 25.000
_diffrn_reflns_theta_max 25.991
_diffrn_reflns_theta_min 2.249
_diffrn_standards_number 0
_exptl_absorpt_coefficient_mu 1.467
_exptl_absorpt_correction_T_max 0.7453
_exptl_absorpt_correction_T_min 0.4124
_exptl_absorpt_correction_type multi-scan
_exptl_absorpt_process_details
;
SADABS-2008/1 (Bruker,2008) was used for absorption correction.
wR2(int) was 0.1300 before and 0.0839 after correction.
The Ratio of minimum to maximum transmission is 0.5533.
The \l/2 correction factor is Not present.
;
_exptl_crystal_colour orange
_exptl_crystal_colour_primary orange
_exptl_crystal_density_diffrn 1.496
_exptl_crystal_density_method 'not measured'
_exptl_crystal_description NEEDLE
_exptl_crystal_F_000 1032
_exptl_crystal_size_max 0.78
_exptl_crystal_size_mid 0.12
_exptl_crystal_size_min 0.04
_refine_diff_density_max 1.032
_refine_diff_density_min -1.037
_refine_diff_density_rms 0.107
_refine_ls_extinction_method none
_refine_ls_goodness_of_fit_ref 1.014
_refine_ls_hydrogen_treatment mixed
_refine_ls_matrix_type full
_refine_ls_number_parameters 367
_refine_ls_number_reflns 4434
_refine_ls_number_restraints 22
_refine_ls_restrained_S_all 1.014
_refine_ls_R_factor_all 0.0662
_refine_ls_R_factor_gt 0.0457
_refine_ls_shift/su_max 0.000
_refine_ls_shift/su_mean 0.000
_refine_ls_structure_factor_coef Fsqd
_refine_ls_weighting_details 'w=1/[\s^2^(Fo^2^)+(0.0723P)^2^] where P=(Fo^2^+2Fc^2^)/3'
_refine_ls_weighting_scheme calc
_refine_ls_wR_factor_gt 0.1105
_refine_ls_wR_factor_ref 0.1222
_reflns_Friedel_coverage 0.000
_reflns_number_gt 3399
_reflns_number_total 4434
_reflns_threshold_expression 'I > 2\s(I)'
_cod_data_source_file c6dt04457c2.cif
_cod_data_source_block x83132
_cod_database_code 7702119
_shelxl_version_number 2013-4
_shelx_space_group_comment
;
The symmetry employed for this shelxl refinement is uniquely defined
by the following loop, which should always be used as a source of
symmetry information in preference to the above space-group names.
They are only intended as comments.
;
_shelx_estimated_absorpt_t_max 0.944
_shelx_estimated_absorpt_t_min 0.394
_olex2_refinement_description
;
1. Fixed Uiso
 At 1.2 times of:
  All B(H) groups, All C(H) groups
2. Rigid bond restraints
 C31, C32, C33, C34, C35
 with sigma for 1-2 distances of 0.01 and sigma for 1-3 distances of 0.01
3. Uiso/Uaniso restraints and constraints
C32 \\sim C34 \\sim C35: within 2A with sigma of 0.04 and sigma for terminal
atoms of 0.08
Uanis(C32) \\sim Ueq: with sigma of 0.005 and sigma for terminal atoms of 0.01
4.a Ternary CH refined with riding coordinates:
 C31(H31), C32(H32), C33(H33), C34(H34), C35(H35), C21'(H21'), C22'(H22'),
 C23'(H23'), C24'(H24'), C25'(H25')
;
_olex2_submission_special_instructions 'No special instructions were received'

loop_
_space_group_symop_operation_xyz
'x, y, z'
'-x, y+1/2, -z+1/2'
'-x, -y, -z'
'x, -y-1/2, z-1/2'

loop_
_atom_site_label
_atom_site_type_symbol
_atom_site_fract_x
_atom_site_fract_y
_atom_site_fract_z
_atom_site_U_iso_or_equiv
_atom_site_adp_type
_atom_site_occupancy
_atom_site_site_symmetry_order
_atom_site_calc_flag
_atom_site_refinement_flags_posn
_atom_site_refinement_flags_adp
C1 C 0.0064(3) 0.31257(18) 0.1540(3) 0.0150(7) Uani 1 1 d . .
C2 C -0.0898(3) 0.30743(19) 0.0263(3) 0.0193(7) Uani 1 1 d . .
H2 H -0.055(3) 0.295(2) -0.026(3) 0.023 Uiso 1 1 d R .
Co3 Co -0.09857(4) 0.20111(2) 0.11073(4) 0.01613(15) Uani 1 1 d . .
B4 B -0.0727(4) 0.2829(2) 0.2405(3) 0.0178(8) Uani 1 1 d . .
H4 H -0.021(3) 0.257(2) 0.320(3) 0.021 Uiso 1 1 d R .
B5 B -0.0405(4) 0.3914(2) 0.2218(3) 0.0185(8) Uani 1 1 d . .
H5 H 0.035(3) 0.425(2) 0.284(3) 0.022 Uiso 1 1 d R .
B6 B -0.0510(4) 0.4062(2) 0.0839(3) 0.0205(8) Uani 1 1 d . .
H6 H 0.007(3) 0.444(2) 0.055(3) 0.025 Uiso 1 1 d R .
B7 B -0.2362(4) 0.2778(2) 0.0140(4) 0.0221(9) Uani 1 1 d . .
H7 H -0.298(3) 0.248(2) -0.061(3) 0.027 Uiso 1 1 d R .
B8 B -0.2310(4) 0.2646(2) 0.1544(4) 0.0208(9) Uani 1 1 d . .
H8 H -0.295(3) 0.222(2) 0.179(3) 0.025 Uiso 1 1 d R .
B9 B -0.1866(4) 0.3628(2) 0.2210(3) 0.0199(8) Uani 1 1 d . .
H9 H -0.214(3) 0.378(2) 0.288(3) 0.024 Uiso 1 1 d R .
B10 B -0.1724(4) 0.4376(2) 0.1245(3) 0.0202(8) Uani 1 1 d . .
H10 H -0.191(3) 0.497(2) 0.128(3) 0.024 Uiso 1 1 d R .
B11 B -0.1989(4) 0.3844(2) -0.0020(3) 0.0223(9) Uani 1 1 d . .
H11 H -0.224(3) 0.412(2) -0.084(3) 0.027 Uiso 1 1 d R .
B12 B -0.2874(4) 0.3591(2) 0.0820(3) 0.0217(9) Uani 1 1 d . .
H12 H -0.380(3) 0.374(2) 0.057(3) 0.026 Uiso 1 1 d R .
C31 C -0.0685(3) 0.10122(19) 0.0183(3) 0.0219(8) Uani 1 1 d . U
H31 H -0.0479 0.1060 -0.0505 0.026 Uiso 1 1 calc R .
C32 C 0.0159(3) 0.09582(18) 0.1269(3) 0.0203(7) Uani 1 1 d . U
H32 H 0.1064 0.0973 0.1480 0.024 Uiso 1 1 calc R .
C33 C -0.0497(3) 0.09194(19) 0.2010(3) 0.0252(8) Uani 1 1 d . U
H33 H -0.0141 0.0875 0.2830 0.030 Uiso 1 1 calc R .
C34 C -0.1756(3) 0.09139(19) 0.1367(3) 0.0262(8) Uani 1 1 d . U
H34 H -0.2443 0.0863 0.1659 0.031 Uiso 1 1 calc R .
C35 C -0.1870(3) 0.09839(19) 0.0242(3) 0.0230(8) Uani 1 1 d . U
H35 H -0.2649 0.0991 -0.0398 0.028 Uiso 1 1 calc R .
C1' C 0.3288(3) 0.2882(2) 0.1017(3) 0.0196(7) Uani 1 1 d . .
H1' H 0.356(3) 0.277(2) 0.025(3) 0.023 Uiso 1 1 d R .
Co2' Co 0.36733(4) 0.18577(2) 0.19947(4) 0.01554(15) Uani 1 1 d . .
B3' B 0.2054(4) 0.2364(2) 0.1102(3) 0.0165(8) Uani 1 1 d . .
H3' H 0.141(3) 0.206(2) 0.043(3) 0.020 Uiso 1 1 d R .
B4' B 0.2026(4) 0.3461(2) 0.0816(3) 0.0177(8) Uani 1 1 d . .
H4' H 0.144(3) 0.364(2) 0.004(3) 0.021 Uiso 1 1 d R .
B5' B 0.3467(4) 0.3882(2) 0.1533(4) 0.0211(9) Uani 1 1 d . .
H5' H 0.373(3) 0.434(2) 0.108(3) 0.025 Uiso 1 1 d R .
B6' B 0.4419(4) 0.3043(2) 0.2269(3) 0.0194(8) Uani 1 1 d . .
H6' H 0.539(3) 0.311(2) 0.234(3) 0.023 Uiso 1 1 d R .
B7' B 0.2314(3) 0.2245(2) 0.2574(3) 0.0166(8) Uani 1 1 d . .
H7' H 0.183(3) 0.181(2) 0.292(3) 0.020 Uiso 1 1 d R .
C8' C 0.1458(3) 0.30742(18) 0.1790(3) 0.0157(7) Uani 1 1 d . .
B9' B 0.2283(4) 0.4017(2) 0.2060(3) 0.0196(8) Uani 1 1 d . .
H9' H 0.182(3) 0.462(2) 0.205(3) 0.023 Uiso 1 1 d R .
B10' B 0.3756(4) 0.3764(2) 0.2958(4) 0.0219(9) Uani 1 1 d . .
H10' H 0.431(3) 0.423(2) 0.355(3) 0.026 Uiso 1 1 d R .
B11' B 0.3784(4) 0.2667(2) 0.3284(3) 0.0183(8) Uani 1 1 d . .
H11' H 0.437(3) 0.248(2) 0.413(3) 0.022 Uiso 1 1 d R .
B12' B 0.2445(4) 0.3273(2) 0.3116(3) 0.0179(8) Uani 1 1 d . .
H12' H 0.211(3) 0.342(2) 0.377(3) 0.021 Uiso 1 1 d R .
C21' C 0.3610(3) 0.0787(2) 0.1078(3) 0.0247(8) Uani 1 1 d . .
H21' H 0.3003 0.0665 0.0334 0.030 Uiso 1 1 calc R .
C22' C 0.3493(3) 0.05749(19) 0.2099(3) 0.0247(8) Uani 1 1 d . .
H22' H 0.2792 0.0275 0.2208 0.030 Uiso 1 1 calc R .
C23' C 0.4553(3) 0.0866(2) 0.2945(3) 0.0269(8) Uani 1 1 d . .
H23' H 0.4731 0.0803 0.3756 0.032 Uiso 1 1 calc R .
C24' C 0.5319(3) 0.12514(19) 0.2442(3) 0.0235(8) Uani 1 1 d . .
H24' H 0.6133 0.1507 0.2833 0.028 Uiso 1 1 calc R .
C25' C 0.4737(3) 0.12008(19) 0.1289(3) 0.0239(8) Uani 1 1 d . .
H25' H 0.5064 0.1420 0.0721 0.029 Uiso 1 1 calc R .

loop_
_atom_site_aniso_label
_atom_site_aniso_U_11
_atom_site_aniso_U_22
_atom_site_aniso_U_33
_atom_site_aniso_U_23
_atom_site_aniso_U_13
_atom_site_aniso_U_12
C1 0.0197(17) 0.0063(15) 0.0193(18) -0.0010(12) 0.0070(14) 0.0000(12)
C2 0.0264(19) 0.0116(16) 0.0191(19) -0.0003(13) 0.0069(16) 0.0017(13)
Co3 0.0222(3) 0.0026(2) 0.0236(3) 0.00043(17) 0.0078(2) -0.00029(16)
B4 0.023(2) 0.0087(17) 0.024(2) 0.0016(15) 0.0115(18) 0.0012(15)
B5 0.025(2) 0.0065(17) 0.026(2) -0.0009(15) 0.0117(18) 0.0029(15)
B6 0.027(2) 0.0079(17) 0.026(2) 0.0030(15) 0.0084(18) 0.0005(15)
B7 0.026(2) 0.0097(18) 0.030(2) -0.0021(16) 0.0091(19) -0.0001(16)
B8 0.023(2) 0.0075(18) 0.032(2) -0.0010(16) 0.0090(18) -0.0018(15)
B9 0.024(2) 0.0087(18) 0.029(2) 0.0025(16) 0.0108(18) 0.0033(15)
B10 0.028(2) 0.0036(17) 0.029(2) 0.0029(15) 0.0095(18) 0.0045(15)
B11 0.027(2) 0.0134(19) 0.025(2) 0.0020(16) 0.0067(19) 0.0038(16)
B12 0.023(2) 0.0083(18) 0.030(2) 0.0017(16) 0.0049(18) 0.0024(15)
C31 0.0298(19) 0.0050(15) 0.032(2) -0.0038(14) 0.0125(16) -0.0033(13)
C32 0.0247(17) 0.0021(14) 0.0323(19) 0.0003(13) 0.0074(15) 0.0006(12)
C33 0.039(2) 0.0026(15) 0.033(2) 0.0018(14) 0.0111(17) 0.0005(14)
C34 0.032(2) 0.0058(16) 0.047(2) 0.0036(15) 0.0204(18) 0.0001(14)
C35 0.0229(18) 0.0043(15) 0.039(2) -0.0029(14) 0.0072(16) -0.0023(13)
C1' 0.0240(19) 0.0121(16) 0.027(2) 0.0007(14) 0.0142(16) -0.0002(13)
Co2' 0.0211(3) 0.0052(2) 0.0210(3) 0.00082(16) 0.0081(2) 0.00042(16)
B3' 0.026(2) 0.0052(17) 0.020(2) 0.0004(14) 0.0095(17) 0.0010(14)
B4' 0.027(2) 0.0067(17) 0.021(2) 0.0035(15) 0.0111(18) 0.0004(15)
B5' 0.027(2) 0.0027(16) 0.039(3) 0.0001(16) 0.0176(19) -0.0013(15)
B6' 0.027(2) 0.0075(17) 0.027(2) -0.0005(15) 0.0134(18) -0.0012(15)
B7' 0.023(2) 0.0066(16) 0.021(2) -0.0034(15) 0.0081(17) -0.0013(14)
C8' 0.0226(18) 0.0060(15) 0.0198(18) -0.0017(12) 0.0091(15) -0.0018(12)
B9' 0.025(2) 0.0053(17) 0.030(2) -0.0011(15) 0.0124(18) -0.0020(15)
B10' 0.027(2) 0.0102(19) 0.030(2) -0.0026(16) 0.0113(19) -0.0038(15)
B11' 0.022(2) 0.0119(19) 0.022(2) -0.0016(15) 0.0088(18) -0.0010(15)
B12' 0.026(2) 0.0085(17) 0.020(2) -0.0028(15) 0.0081(17) -0.0002(15)
C21' 0.030(2) 0.0081(16) 0.033(2) -0.0017(14) 0.0060(17) 0.0071(14)
C22' 0.0260(19) 0.0037(15) 0.046(2) 0.0055(15) 0.0147(18) 0.0028(13)
C23' 0.035(2) 0.0148(18) 0.031(2) 0.0058(15) 0.0119(18) 0.0080(15)
C24' 0.0209(18) 0.0097(16) 0.035(2) 0.0018(14) 0.0035(17) 0.0051(13)
C25' 0.033(2) 0.0084(16) 0.037(2) 0.0019(14) 0.0204(18) 0.0057(14)

loop_
_atom_type_symbol
_atom_type_description
_atom_type_scat_dispersion_real
_atom_type_scat_dispersion_imag
_atom_type_scat_source
C C 0.0033 0.0016 'International Tables Vol C Tables 4.2.6.8 and 6.1.1.4'
H H 0.0000 0.0000 'International Tables Vol C Tables 4.2.6.8 and 6.1.1.4'
B B 0.0013 0.0007 'International Tables Vol C Tables 4.2.6.8 and 6.1.1.4'
Co Co 0.3494 0.9721 'International Tables Vol C Tables 4.2.6.8 and 6.1.1.4'

loop_
_geom_angle_atom_site_label_1
_geom_angle_atom_site_label_2
_geom_angle_atom_site_label_3
_geom_angle
C2 C1 Co3 63.89(15)
C2 C1 B4 107.2(3)
C2 C1 B5 108.4(2)
C2 C1 B6 61.1(2)
B4 C1 Co3 63.58(16)
B4 C1 B6 111.6(2)
B5 C1 Co3 119.2(2)
B5 C1 B4 62.8(2)
B5 C1 B6 60.6(2)
B6 C1 Co3 119.4(2)
C8' C1 C2 121.0(3)
C8' C1 Co3 118.80(19)
C8' C1 B4 127.0(3)
C8' C1 B5 115.2(3)
C8' C1 B6 110.0(2)
C1 C2 H2 115(2)
C1 C2 Co3 69.47(16)
C1 C2 B6 62.5(2)
C1 C2 B7 115.0(3)
C1 C2 B11 112.4(3)
Co3 C2 H2 109(2)
B6 C2 H2 113(2)
B6 C2 Co3 125.5(2)
B7 C2 H2 123(2)
B7 C2 Co3 65.98(18)
B7 C2 B6 113.2(3)
B11 C2 H2 118(2)
B11 C2 Co3 122.7(2)
B11 C2 B6 60.6(2)
B11 C2 B7 62.4(2)
C2 Co3 C1 46.64(13)
C2 Co3 B4 83.49(14)
C2 Co3 B7 49.81(15)
C2 Co3 B8 85.22(15)
C2 Co3 C31 106.36(14)
C2 Co3 C32 124.73(14)
C2 Co3 C33 161.71(15)
C2 Co3 C34 154.74(15)
C2 Co3 C35 118.82(14)
B4 Co3 C1 49.10(13)
B4 Co3 B7 89.08(16)
B4 Co3 B8 52.35(15)
B4 Co3 C31 159.85(15)
B4 Co3 C32 120.69(15)
B4 Co3 C33 98.06(15)
B7 Co3 C1 85.62(14)
B7 Co3 B8 51.54(16)
B7 Co3 C31 110.78(15)
B7 Co3 C32 150.04(15)
B8 Co3 C1 86.43(13)
B8 Co3 C31 144.11(14)
B8 Co3 C32 149.78(14)
C31 Co3 C1 126.44(13)
C31 Co3 C32 39.30(13)
C32 Co3 C1 110.52(12)
C33 Co3 C1 122.31(13)
C33 Co3 B7 148.06(15)
C33 Co3 B8 110.24(15)
C33 Co3 C31 67.06(14)
C33 Co3 C32 39.60(13)
C34 Co3 C1 156.85(14)
C34 Co3 B4 111.04(15)
C34 Co3 B7 108.07(15)
C34 Co3 B8 87.86(14)
C34 Co3 C31 67.05(14)
C34 Co3 C32 66.59(13)
C34 Co3 C33 40.43(14)
C34 Co3 C35 40.40(14)
C35 Co3 C1 161.79(14)
C35 Co3 B4 148.65(14)
C35 Co3 B7 90.04(15)
C35 Co3 B8 104.63(14)
C35 Co3 C31 39.87(13)
C35 Co3 C32 66.62(13)
C35 Co3 C33 67.92(14)
C1 B4 Co3 67.32(16)
C1 B4 H4 117.8(18)
C1 B4 B5 58.19(19)
C1 B4 B8 107.6(3)
C1 B4 B9 104.3(2)
Co3 B4 H4 113.8(18)
B5 B4 Co3 118.6(2)
B5 B4 H4 115.2(18)
B5 B4 B8 106.6(3)
B8 B4 Co3 64.36(18)
B8 B4 H4 129.5(18)
B9 B4 Co3 116.0(3)
B9 B4 H4 123.7(18)
B9 B4 B5 58.6(2)
B9 B4 B8 58.8(2)
C1 B5 B4 59.03(19)
C1 B5 H5 113.6(17)
C1 B5 B6 60.6(2)
C1 B5 B9 106.5(3)
C1 B5 B10 107.0(3)
B4 B5 H5 121.3(18)
B6 B5 B4 108.6(3)
B6 B5 H5 115.2(17)
B6 B5 B9 107.2(3)
B6 B5 B10 59.0(2)
B9 B5 B4 60.5(2)
B9 B5 H5 131.8(17)
B9 B5 B10 60.0(2)
B10 B5 B4 108.8(3)
B10 B5 H5 126.6(17)
C1 B6 B5 58.8(2)
C1 B6 H6 119.0(18)
C2 B6 C1 56.38(19)
C2 B6 B5 103.2(3)
C2 B6 H6 118.0(18)
C2 B6 B10 105.6(3)
C2 B6 B11 59.2(2)
B5 B6 H6 126.7(18)
B10 B6 C1 107.3(3)
B10 B6 B5 61.2(2)
B10 B6 H6 128.4(18)
B11 B6 C1 106.3(3)
B11 B6 B5 109.2(3)
B11 B6 H6 120.1(18)
B11 B6 B10 61.1(2)
C2 B7 Co3 64.21(17)
C2 B7 H7 121.9(17)
C2 B7 B8 104.3(3)
C2 B7 B11 58.5(2)
C2 B7 B12 104.1(3)
Co3 B7 H7 115.0(19)
B8 B7 Co3 64.66(18)
B8 B7 H7 128.7(18)
B11 B7 Co3 117.6(2)
B11 B7 H7 114.6(19)
B11 B7 B8 107.6(3)
B12 B7 Co3 117.2(3)
B12 B7 H7 121.1(18)
B12 B7 B8 59.5(2)
B12 B7 B11 59.9(2)
Co3 B8 H8 114.0(18)
B4 B8 Co3 63.29(17)
B4 B8 H8 123.5(18)
B7 B8 Co3 63.81(18)
B7 B8 B4 105.8(3)
B7 B8 H8 123.6(18)
B9 B8 Co3 116.0(2)
B9 B8 B4 59.8(2)
B9 B8 B7 106.6(3)
B9 B8 H8 120.3(18)
B12 B8 Co3 116.6(2)
B12 B8 B4 107.5(3)
B12 B8 B7 59.6(2)
B12 B8 H8 119.7(18)
B12 B8 B9 60.0(2)
B4 B9 H9 118.0(19)
B5 B9 B4 60.9(2)
B5 B9 B8 110.7(3)
B5 B9 H9 120.4(19)
B5 B9 B10 60.5(2)
B5 B9 B12 108.8(3)
B8 B9 B4 61.5(2)
B8 B9 H9 118.7(18)
B8 B9 B12 60.0(2)
B10 B9 B4 109.5(3)
B10 B9 B8 109.6(3)
B10 B9 H9 123.5(18)
B10 B9 B12 60.2(2)
B12 B9 B4 108.7(3)
B12 B9 H9 123.6(19)
B5 B10 H10 121(2)
B6 B10 B5 59.8(2)
B6 B10 B9 107.3(3)
B6 B10 H10 120(2)
B6 B10 B11 59.3(2)
B6 B10 B12 108.1(3)
B9 B10 B5 59.4(2)
B9 B10 H10 123(2)
B9 B10 B12 60.1(2)
B11 B10 B5 106.8(3)
B11 B10 B9 107.2(3)
B11 B10 H10 122(2)
B11 B10 B12 60.2(2)
B12 B10 B5 107.8(3)
B12 B10 H10 123(2)
C2 B11 B6 60.2(2)
C2 B11 B7 59.1(2)
C2 B11 B10 105.2(3)
C2 B11 H11 115.7(18)
C2 B11 B12 104.5(3)
B6 B11 B7 110.2(3)
B6 B11 B10 59.6(2)
B6 B11 H11 114.8(18)
B6 B11 B12 108.3(3)
B7 B11 H11 120.2(18)
B10 B11 B7 108.8(3)
B10 B11 H11 127.1(18)
B10 B11 B12 60.2(2)
B12 B11 B7 59.9(2)
B12 B11 H11 131.3(18)
B7 B12 B10 108.6(3)
B7 B12 B11 60.2(2)
B7 B12 H12 120.0(19)
B8 B12 B7 60.9(2)
B8 B12 B9 60.0(2)
B8 B12 B10 109.2(3)
B8 B12 B11 108.9(3)
B8 B12 H12 121.1(19)
B9 B12 B7 107.6(3)
B9 B12 B10 59.7(2)
B9 B12 B11 106.5(3)
B9 B12 H12 124.4(19)
B10 B12 H12 121.8(19)
B11 B12 B10 59.6(2)
B11 B12 H12 120.8(19)
Co3 C31 H31 126.0
C32 C31 Co3 71.20(19)
C32 C31 H31 126.0
C35 C31 Co3 68.64(19)
C35 C31 H31 126.0
C35 C31 C32 108.1(3)
Co3 C32 H32 125.8
C31 C32 Co3 69.50(18)
C31 C32 H32 125.8
C31 C32 C33 108.4(3)
C33 C32 Co3 68.37(18)
C33 C32 H32 125.8
Co3 C33 H33 126.3
C32 C33 Co3 72.03(19)
C32 C33 H33 126.3
C32 C33 C34 107.3(3)
C34 C33 Co3 69.15(19)
C34 C33 H33 126.3
Co3 C34 H34 125.8
C33 C34 Co3 70.42(19)
C33 C34 H34 125.8
C35 C34 Co3 69.99(18)
C35 C34 C33 108.3(3)
C35 C34 H34 125.8
Co3 C35 H35 126.1
C31 C35 Co3 71.49(19)
C31 C35 C34 107.8(3)
C31 C35 H35 126.1
C34 C35 Co3 69.60(19)
C34 C35 H35 126.1
Co2' C1' H1' 110.4(17)
B3' C1' H1' 118.1(17)
B3' C1' Co2' 65.10(17)
B3' C1' B5' 115.0(3)
B3' C1' B6' 114.1(3)
B4' C1' H1' 115.7(17)
B4' C1' Co2' 122.5(2)
B4' C1' B3' 63.8(2)
B4' C1' B5' 62.2(2)
B4' C1' B6' 114.5(3)
B5' C1' H1' 116.2(17)
B5' C1' Co2' 122.6(2)
B5' C1' B6' 62.9(2)
B6' C1' H1' 118.8(17)
B6' C1' Co2' 66.30(16)
C1' Co2' B6' 49.92(15)
C1' Co2' B7' 87.08(14)
C1' Co2' B11' 86.36(15)
C1' Co2' C21' 110.78(14)
C1' Co2' C22' 146.74(15)
C1' Co2' C23' 163.26(14)
C1' Co2' C24' 123.06(14)
C1' Co2' C25' 100.10(13)
B3' Co2' C1' 49.71(14)
B3' Co2' B6' 89.42(15)
B3' Co2' B7' 53.17(15)
B3' Co2' B11' 89.91(15)
B3' Co2' C21' 99.27(15)
B3' Co2' C22' 109.70(14)
B3' Co2' C23' 146.27(15)
B3' Co2' C24' 162.87(15)
B3' Co2' C25' 122.75(15)
B6' Co2' B7' 89.76(15)
B6' Co2' B11' 51.98(15)
B6' Co2' C21' 141.96(15)
B6' Co2' C22' 160.69(16)
B7' Co2' B11' 50.93(14)
B7' Co2' C22' 99.45(14)
C21' Co2' B7' 124.94(14)
C21' Co2' B11' 162.68(15)
C21' Co2' C22' 39.96(14)
C22' Co2' B11' 122.97(15)
C23' Co2' B6' 120.57(16)
C23' Co2' B7' 107.74(15)
C23' Co2' B11' 96.87(15)
C23' Co2' C21' 67.47(15)
C23' Co2' C22' 40.39(14)
C23' Co2' C24' 40.27(14)
C23' Co2' C25' 67.45(14)
C24' Co2' B6' 94.79(15)
C24' Co2' B7' 143.23(15)
C24' Co2' B11' 105.76(15)
C24' Co2' C21' 67.54(14)
C24' Co2' C22' 67.75(13)
C24' Co2' C25' 40.15(14)
C25' Co2' B6' 105.02(14)
C25' Co2' B7' 164.93(14)
C25' Co2' B11' 142.08(15)
C25' Co2' C21' 40.08(14)
C25' Co2' C22' 67.37(13)
C1' B3' Co2' 65.19(18)
C1' B3' H3' 124.1(18)
C1' B3' B4' 57.7(2)
C1' B3' B7' 105.9(3)
C1' B3' C8' 102.4(2)
Co2' B3' H3' 123.9(18)
B4' B3' Co2' 117.3(2)
B4' B3' H3' 108.8(18)
B4' B3' B7' 107.5(2)
B7' B3' Co2' 64.78(17)
B7' B3' H3' 128.5(18)
C8' B3' Co2' 115.7(2)
C8' B3' H3' 114.7(18)
C8' B3' B4' 58.71(19)
C8' B3' B7' 59.16(19)
C1' B4' B3' 58.5(2)
C1' B4' H4' 123.5(19)
C1' B4' B5' 59.8(2)
C1' B4' C8' 103.1(2)
C1' B4' B9' 105.5(3)
B3' B4' H4' 115.4(19)
B5' B4' B3' 108.6(3)
B5' B4' H4' 126.7(19)
B5' B4' B9' 59.6(2)
C8' B4' B3' 58.90(19)
C8' B4' H4' 120.7(19)
C8' B4' B5' 107.0(3)
C8' B4' B9' 60.4(2)
B9' B4' B3' 108.6(3)
B9' B4' H4' 125.9(19)
C1' B5' B4' 58.0(2)
C1' B5' H5' 117.0(19)
C1' B5' B6' 58.8(2)
C1' B5' B9' 104.9(3)
C1' B5' B10' 105.1(3)
B4' B5' H5' 112.5(19)
B4' B5' B6' 107.7(3)
B4' B5' B10' 108.5(3)
B6' B5' H5' 125.0(19)
B9' B5' B4' 60.6(2)
B9' B5' H5' 123.5(19)
B9' B5' B6' 108.4(3)
B9' B5' B10' 60.2(2)
B10' B5' H5' 132.2(19)
B10' B5' B6' 60.2(2)
C1' B6' Co2' 63.78(16)
C1' B6' B5' 58.4(2)
C1' B6' H6' 121.8(19)
C1' B6' B10' 103.8(3)
C1' B6' B11' 104.8(3)
Co2' B6' H6' 117.3(17)
B5' B6' Co2' 116.4(2)
B5' B6' H6' 114.1(17)
B5' B6' B11' 107.3(3)
B10' B6' Co2' 116.6(2)
B10' B6' B5' 59.0(2)
B10' B6' H6' 120.3(17)
B10' B6' B11' 59.9(2)
B11' B6' Co2' 64.39(16)
B11' B6' H6' 128.9(18)
Co2' B7' H7' 122.2(17)
B3' B7' Co2' 62.05(16)
B3' B7' H7' 124.9(18)
C8' B7' Co2' 111.9(2)
C8' B7' B3' 57.52(19)
C8' B7' H7' 116.4(18)
C8' B7' B11' 105.7(2)
C8' B7' B12' 58.94(19)
B11' B7' Co2' 64.76(17)
B11' B7' B3' 106.5(3)
B11' B7' H7' 125.2(19)
B12' B7' Co2' 116.5(2)
B12' B7' B3' 105.9(2)
B12' B7' H7' 114.6(18)
B12' B7' B11' 60.5(2)
C1 C8' B3' 120.5(3)
C1 C8' B4' 117.9(3)
C1 C8' B7' 120.7(2)
C1 C8' B9' 117.5(2)
C1 C8' B12' 119.6(3)
B3' C8' B7' 63.3(2)
B3' C8' B9' 111.9(2)
B3' C8' B12' 112.2(3)
B4' C8' B3' 62.4(2)
B4' C8' B7' 113.9(2)
B4' C8' B9' 61.1(2)
B4' C8' B12' 111.2(3)
B9' C8' B7' 111.4(3)
B12' C8' B7' 60.91(19)
B12' C8' B9' 60.8(2)
B4' B9' H9' 119.5(18)
B5' B9' B4' 59.9(2)
B5' B9' C8' 105.7(2)
B5' B9' H9' 123.6(17)
B5' B9' B10' 60.2(2)
B5' B9' B12' 109.0(3)
C8' B9' B4' 58.55(19)
C8' B9' H9' 120.5(18)
C8' B9' B10' 106.3(2)
C8' B9' B12' 59.0(2)
B10' B9' B4' 107.9(3)
B10' B9' H9' 125.3(18)
B10' B9' B12' 61.0(2)
B12' B9' B4' 107.7(2)
B12' B9' H9' 121.4(17)
B5' B10' B6' 60.7(2)
B5' B10' B9' 59.5(2)
B5' B10' H10' 120.3(18)
B5' B10' B11' 109.3(3)
B5' B10' B12' 107.3(3)
B6' B10' H10' 121.8(18)
B6' B10' B11' 60.8(2)
B6' B10' B12' 107.9(3)
B9' B10' B6' 108.2(3)
B9' B10' H10' 120.6(18)
B9' B10' B11' 108.2(3)
B9' B10' B12' 59.6(2)
B11' B10' H10' 122.5(19)
B12' B10' H10' 122.7(18)
B12' B10' B11' 59.8(2)
Co2' B11' H11' 117.6(18)
B6' B11' Co2' 63.64(17)
B6' B11' H11' 121.9(17)
B7' B11' Co2' 64.31(17)
B7' B11' B6' 108.3(3)
B7' B11' B10' 108.1(3)
B7' B11' H11' 124.4(17)
B7' B11' B12' 59.5(2)
B10' B11' Co2' 115.3(2)
B10' B11' B6' 59.2(2)
B10' B11' H11' 116.7(18)
B12' B11' Co2' 115.2(2)
B12' B11' B6' 106.9(3)
B12' B11' B10' 60.0(2)
B12' B11' H11' 119.3(17)
B7' B12' B10' 108.8(3)
B7' B12' B11' 60.0(2)
B7' B12' H12' 120.6(18)
C8' B12' B7' 60.2(2)
C8' B12' B9' 60.2(2)
C8' B12' B10' 105.9(3)
C8' B12' B11' 106.3(3)
C8' B12' H12' 120.9(18)
B9' B12' B7' 110.3(3)
B9' B12' B10' 59.4(2)
B9' B12' B11' 108.4(3)
B9' B12' H12' 119.1(19)
B10' B12' H12' 123.6(18)
B11' B12' B10' 60.2(2)
B11' B12' H12' 124.5(19)
Co2' C21' H21' 125.9
C22' C21' Co2' 70.09(19)
C22' C21' H21' 125.9
C22' C21' C25' 108.2(3)
C25' C21' Co2' 69.75(19)
C25' C21' H21' 125.9
Co2' C22' H22' 126.2
C21' C22' Co2' 69.95(18)
C21' C22' H22' 126.2
C21' C22' C23' 107.5(3)
C23' C22' Co2' 69.18(19)
C23' C22' H22' 126.2
Co2' C23' H23' 125.9
C22' C23' Co2' 70.43(19)
C22' C23' H23' 125.9
C24' C23' Co2' 69.91(19)
C24' C23' C22' 108.2(3)
C24' C23' H23' 125.9
Co2' C24' H24' 126.1
C23' C24' Co2' 69.8(2)
C23' C24' H24' 126.1
C25' C24' Co2' 70.22(19)
C25' C24' C23' 107.8(3)
C25' C24' H24' 126.1
Co2' C25' H25' 125.9
C21' C25' Co2' 70.17(19)
C21' C25' H25' 125.9
C24' C25' Co2' 69.62(19)
C24' C25' C21' 108.2(3)
C24' C25' H25' 125.9

loop_
_geom_bond_atom_site_label_1
_geom_bond_atom_site_label_2
_geom_bond_distance
C1 C2 1.651(5)
C1 Co3 2.127(3)
C1 B4 1.742(5)
C1 B5 1.727(5)
C1 B6 1.758(5)
C1 C8' 1.552(4)
C2 H2 0.92(4)
C2 Co3 2.039(3)
C2 B6 1.736(5)
C2 B7 1.730(5)
C2 B11 1.719(5)
Co3 B4 2.064(4)
Co3 B7 2.069(4)
Co3 B8 2.083(4)
Co3 C31 2.093(3)
Co3 C32 2.115(3)
Co3 C33 2.067(3)
Co3 C34 2.050(3)
Co3 C35 2.055(3)
B4 H4 1.08(3)
B4 B5 1.807(5)
B4 B8 1.830(6)
B4 B9 1.800(5)
B5 H5 1.11(3)
B5 B6 1.760(6)
B5 B9 1.764(5)
B5 B10 1.784(5)
B6 H6 1.07(3)
B6 B10 1.746(6)
B6 B11 1.742(6)
B7 H7 1.10(4)
B7 B8 1.805(6)
B7 B11 1.787(5)
B7 B12 1.782(5)
B8 H8 1.13(3)
B8 B9 1.781(5)
B8 B12 1.780(5)
B9 H9 1.06(3)
B9 B10 1.775(5)
B9 B12 1.782(6)
B10 H10 0.97(3)
B10 B11 1.773(6)
B10 B12 1.784(5)
B11 H11 1.10(3)
B11 B12 1.783(6)
B12 H12 1.05(4)
C31 H31 1.0000
C31 C32 1.415(5)
C31 C35 1.415(5)
C32 H32 1.0000
C32 C33 1.417(5)
C33 H33 1.0000
C33 C34 1.423(5)
C34 H34 1.0000
C34 C35 1.418(5)
C35 H35 1.0000
C1' H1' 1.15(3)
C1' Co2' 2.022(3)
C1' B3' 1.699(5)
C1' B4' 1.685(5)
C1' B5' 1.717(5)
C1' B6' 1.724(5)
Co2' B3' 2.020(4)
Co2' B6' 2.064(4)
Co2' B7' 2.069(4)
Co2' B11' 2.077(4)
Co2' C21' 2.067(3)
Co2' C22' 2.069(3)
Co2' C23' 2.053(3)
Co2' C24' 2.054(3)
Co2' C25' 2.062(3)
B3' H3' 1.05(3)
B3' B4' 1.788(5)
B3' B7' 1.830(5)
B3' C8' 1.728(5)
B4' H4' 1.04(3)
B4' B5' 1.757(6)
B4' C8' 1.725(5)
B4' B9' 1.769(5)
B5' H5' 1.05(3)
B5' B6' 1.795(5)
B5' B9' 1.752(5)
B5' B10' 1.764(6)
B6' H6' 1.11(4)
B6' B10' 1.786(5)
B6' B11' 1.814(5)
B7' H7' 1.09(3)
B7' C8' 1.759(5)
B7' B11' 1.782(5)
B7' B12' 1.772(5)
C8' B9' 1.758(5)
C8' B12' 1.737(5)
B9' H9' 1.10(3)
B9' B10' 1.765(6)
B9' B12' 1.769(5)
B10' H10' 1.11(4)
B10' B11' 1.799(5)
B10' B12' 1.794(5)
B11' H11' 1.12(3)
B11' B12' 1.791(5)
B12' H12' 1.07(3)
C21' H21' 1.0000
C21' C22' 1.413(5)
C21' C25' 1.415(5)
C22' H22' 1.0000
C22' C23' 1.423(5)
C23' H23' 1.0000
C23' C24' 1.414(5)
C24' H24' 1.0000
C24' C25' 1.413(5)
C25' H25' 1.0000

loop_
_geom_torsion_atom_site_label_1
_geom_torsion_atom_site_label_2
_geom_torsion_atom_site_label_3
_geom_torsion_atom_site_label_4
_geom_torsion
C1 C2 B6 B5 -37.3(2)
C1 C2 B6 B10 -100.6(3)
C1 C2 B6 B11 -142.0(3)
C1 C2 B7 Co3 -50.9(2)
C1 C2 B7 B8 1.3(3)
C1 C2 B7 B11 103.4(3)
C1 C2 B7 B12 62.8(3)
C1 C2 B11 B6 36.2(3)
C1 C2 B11 B7 -107.4(3)
C1 C2 B11 B10 -4.3(4)
C1 C2 B11 B12 -66.8(3)
C1 B4 B5 B6 36.3(2)
C1 B4 B5 B9 136.0(3)
C1 B4 B5 B10 99.0(3)
C1 B4 B8 Co3 53.05(19)
C1 B4 B8 B7 4.0(3)
C1 B4 B8 B9 -96.3(3)
C1 B4 B8 B12 -58.5(3)
C1 B4 B9 B5 -37.5(2)
C1 B4 B9 B8 102.2(3)
C1 B4 B9 B10 -0.1(4)
C1 B4 B9 B12 64.0(3)
C1 B5 B6 C2 36.2(2)
C1 B5 B6 B10 136.9(3)
C1 B5 B6 B11 97.8(3)
C1 B5 B9 B4 38.4(2)
C1 B5 B9 B8 1.0(4)
C1 B5 B9 B10 -100.4(3)
C1 B5 B9 B12 -63.1(3)
C1 B5 B10 B6 -38.5(2)
C1 B5 B10 B9 99.6(3)
C1 B5 B10 B11 -0.9(3)
C1 B5 B10 B12 62.5(3)
C1 B6 B10 B5 37.8(2)
C1 B6 B10 B9 0.7(4)
C1 B6 B10 B11 -99.4(3)
C1 B6 B10 B12 -62.7(3)
C1 B6 B11 C2 -32.3(2)
C1 B6 B11 B7 0.5(4)
C1 B6 B11 B10 101.1(3)
C1 B6 B11 B12 64.3(3)
C1 C8' B9' B4' -108.3(3)
C1 C8' B9' B5' -146.7(3)
C1 C8' B9' B10' 150.4(3)
C1 C8' B9' B12' 110.2(3)
C1 C8' B12' B7' 110.9(3)
C1 C8' B12' B9' -107.0(3)
C1 C8' B12' B10' -146.2(3)
C1 C8' B12' B11' 150.8(3)
C2 C1 B4 Co3 48.05(18)
C2 C1 B4 B5 -102.3(3)
C2 C1 B4 B8 -3.3(3)
C2 C1 B4 B9 -64.6(3)
C2 C1 B5 B4 100.4(3)
C2 C1 B5 B6 -39.5(2)
C2 C1 B5 B9 61.3(3)
C2 C1 B5 B10 -1.7(3)
C2 C1 B6 B5 136.4(3)
C2 C1 B6 B10 97.6(3)
C2 C1 B6 B11 33.4(3)
C2 C1 C8' B3' -41.9(4)
C2 C1 C8' B4' 30.9(4)
C2 C1 C8' B7' -117.0(3)
C2 C1 C8' B9' 100.9(3)
C2 C1 C8' B12' 171.2(2)
C2 B6 B10 B5 96.8(3)
C2 B6 B10 B9 59.7(3)
C2 B6 B10 B11 -40.4(2)
C2 B6 B10 B12 -3.7(4)
C2 B6 B11 B7 32.8(3)
C2 B6 B11 B10 133.4(3)
C2 B6 B11 B12 96.6(3)
C2 B7 B8 Co3 -51.89(19)
C2 B7 B8 B4 -3.2(3)
C2 B7 B8 B9 59.4(3)
C2 B7 B8 B12 98.2(3)
C2 B7 B11 B6 -33.2(3)
C2 B7 B11 B10 -96.8(3)
C2 B7 B11 B12 -133.3(3)
C2 B7 B12 B8 -98.5(3)
C2 B7 B12 B9 -59.4(3)
C2 B7 B12 B10 3.7(4)
C2 B7 B12 B11 39.8(3)
C2 B11 B12 B7 -40.2(3)
C2 B11 B12 B8 -2.3(4)
C2 B11 B12 B9 61.0(3)
C2 B11 B12 B10 99.4(3)
Co3 C1 C2 B6 153.5(2)
Co3 C1 C2 B7 49.2(2)
Co3 C1 C2 B11 118.1(3)
Co3 C1 B4 B5 -150.3(2)
Co3 C1 B4 B8 -51.34(19)
Co3 C1 B4 B9 -112.6(3)
Co3 C1 B5 B4 30.5(2)
Co3 C1 B5 B6 -109.3(3)
Co3 C1 B5 B9 -8.6(3)
Co3 C1 B5 B10 -71.5(3)
Co3 C1 B6 C2 -27.4(2)
Co3 C1 B6 B5 109.0(3)
Co3 C1 B6 B10 70.2(3)
Co3 C1 B6 B11 6.1(3)
Co3 C1 C8' B3' 33.3(4)
Co3 C1 C8' B4' 106.1(3)
Co3 C1 C8' B7' -41.8(4)
Co3 C1 C8' B9' 176.1(2)
Co3 C1 C8' B12' -113.6(3)
Co3 C2 B6 C1 30.9(2)
Co3 C2 B6 B5 -6.4(4)
Co3 C2 B6 B10 -69.8(3)
Co3 C2 B6 B11 -111.1(3)
Co3 C2 B7 B8 52.16(19)
Co3 C2 B7 B11 154.3(2)
Co3 C2 B7 B12 113.7(3)
Co3 C2 B11 B6 115.5(3)
Co3 C2 B11 B7 -28.1(3)
Co3 C2 B11 B10 75.0(3)
Co3 C2 B11 B12 12.5(4)
Co3 B4 B5 C1 -31.3(2)
Co3 B4 B5 B6 5.0(4)
Co3 B4 B5 B9 104.7(3)
Co3 B4 B5 B10 67.6(3)
Co3 B4 B8 B7 -49.0(2)
Co3 B4 B8 B9 -149.4(2)
Co3 B4 B8 B12 -111.5(3)
Co3 B4 B9 B5 -109.0(3)
Co3 B4 B9 B8 30.7(2)
Co3 B4 B9 B10 -71.5(3)
Co3 B4 B9 B12 -7.4(3)
Co3 B7 B8 B4 48.73(19)
Co3 B7 B8 B9 111.3(2)
Co3 B7 B8 B12 150.1(2)
Co3 B7 B11 C2 26.2(2)
Co3 B7 B11 B6 -7.1(4)
Co3 B7 B11 B10 -70.6(3)
Co3 B7 B11 B12 -107.1(3)
Co3 B7 B12 B8 -30.5(2)
Co3 B7 B12 B9 8.5(4)
Co3 B7 B12 B10 71.7(3)
Co3 B7 B12 B11 107.8(3)
Co3 B8 B9 B4 -30.4(2)
Co3 B8 B9 B5 6.8(4)
Co3 B8 B9 B10 71.7(3)
Co3 B8 B9 B12 107.1(3)
Co3 B8 B12 B7 30.1(2)
Co3 B8 B12 B9 -106.1(3)
Co3 B8 B12 B10 -71.0(3)
Co3 B8 B12 B11 -7.6(4)
Co3 C31 C32 C33 57.4(2)
Co3 C31 C35 C34 -60.4(2)
Co3 C32 C33 C34 60.5(2)
Co3 C33 C34 C35 60.0(2)
Co3 C34 C35 C31 61.6(2)
B4 C1 C2 Co3 -47.88(18)
B4 C1 C2 B6 105.6(3)
B4 C1 C2 B7 1.3(3)
B4 C1 C2 B11 70.2(3)
B4 C1 B5 B6 -139.9(3)
B4 C1 B5 B9 -39.1(3)
B4 C1 B5 B10 -102.1(3)
B4 C1 B6 C2 -98.4(3)
B4 C1 B6 B5 38.0(3)
B4 C1 B6 B10 -0.8(4)
B4 C1 B6 B11 -64.9(3)
B4 C1 C8' B3' 110.6(3)
B4 C1 C8' B4' -176.7(3)
B4 C1 C8' B7' 35.4(4)
B4 C1 C8' B9' -106.7(3)
B4 C1 C8' B12' -36.4(4)
B4 B5 B6 C1 -35.6(2)
B4 B5 B6 C2 0.5(3)
B4 B5 B6 B10 101.2(3)
B4 B5 B6 B11 62.2(3)
B4 B5 B9 B8 -37.4(3)
B4 B5 B9 B10 -138.9(3)
B4 B5 B9 B12 -101.5(3)
B4 B5 B10 B6 -100.8(3)
B4 B5 B10 B9 37.2(2)
B4 B5 B10 B11 -63.2(3)
B4 B5 B10 B12 0.2(4)
B4 B8 B9 B5 37.2(3)
B4 B8 B9 B10 102.1(3)
B4 B8 B9 B12 137.5(3)
B4 B8 B12 B7 98.4(3)
B4 B8 B12 B9 -37.8(3)
B4 B8 B12 B10 -2.7(4)
B4 B8 B12 B11 60.8(3)
B4 B9 B10 B5 -37.6(3)
B4 B9 B10 B6 -0.4(4)
B4 B9 B10 B11 62.1(3)
B4 B9 B10 B12 101.0(3)
B4 B9 B12 B7 -0.6(4)
B4 B9 B12 B8 38.8(3)
B4 B9 B12 B10 -102.2(3)
B4 B9 B12 B11 -63.8(3)
B5 C1 C2 Co3 -114.2(2)
B5 C1 C2 B6 39.3(2)
B5 C1 C2 B7 -65.0(3)
B5 C1 C2 B11 3.8(3)
B5 C1 B4 Co3 150.3(2)
B5 C1 B4 B8 99.0(3)
B5 C1 B4 B9 37.7(3)
B5 C1 B6 C2 -136.4(3)
B5 C1 B6 B10 -38.8(3)
B5 C1 B6 B11 -103.0(3)
B5 C1 C8' B3' -175.6(3)
B5 C1 C8' B4' -102.9(3)
B5 C1 C8' B7' 109.3(3)
B5 C1 C8' B9' -32.8(4)
B5 C1 C8' B12' 37.5(4)
B5 B4 B8 Co3 114.2(2)
B5 B4 B8 B7 65.2(3)
B5 B4 B8 B9 -35.2(3)
B5 B4 B8 B12 2.7(3)
B5 B4 B9 B8 139.7(3)
B5 B4 B9 B10 37.4(3)
B5 B4 B9 B12 101.5(3)
B5 B6 B10 B9 -37.1(3)
B5 B6 B10 B11 -137.2(3)
B5 B6 B10 B12 -100.5(3)
B5 B6 B11 C2 -94.3(3)
B5 B6 B11 B7 -61.5(3)
B5 B6 B11 B10 39.1(2)
B5 B6 B11 B12 2.3(3)
B5 B9 B10 B6 37.2(3)
B5 B9 B10 B11 99.7(3)
B5 B9 B10 B12 138.5(3)
B5 B9 B12 B7 64.1(3)
B5 B9 B12 B8 103.6(3)
B5 B9 B12 B10 -37.5(2)
B5 B9 B12 B11 0.9(3)
B5 B10 B11 C2 3.0(3)
B5 B10 B11 B6 -37.8(3)
B5 B10 B11 B7 65.0(3)
B5 B10 B11 B12 101.3(3)
B5 B10 B12 B7 -63.2(3)
B5 B10 B12 B8 1.6(4)
B5 B10 B12 B9 36.8(3)
B5 B10 B12 B11 -99.5(3)
B6 C1 C2 Co3 -153.5(2)
B6 C1 C2 B7 -104.3(3)
B6 C1 C2 B11 -35.5(3)
B6 C1 B4 Co3 113.2(2)
B6 C1 B4 B5 -37.2(3)
B6 C1 B4 B8 61.8(3)
B6 C1 B4 B9 0.6(3)
B6 C1 B5 B4 139.9(3)
B6 C1 B5 B9 100.8(3)
B6 C1 B5 B10 37.8(2)
B6 C1 C8' B3' -109.5(3)
B6 C1 C8' B4' -36.8(3)
B6 C1 C8' B7' 175.3(3)
B6 C1 C8' B9' 33.3(4)
B6 C1 C8' B12' 103.6(3)
B6 C2 B7 Co3 -120.1(3)
B6 C2 B7 B8 -67.9(3)
B6 C2 B7 B11 34.2(3)
B6 C2 B7 B12 -6.4(4)
B6 C2 B11 B7 -143.6(3)
B6 C2 B11 B10 -40.5(3)
B6 C2 B11 B12 -103.0(3)
B6 B5 B9 B4 102.0(3)
B6 B5 B9 B8 64.6(3)
B6 B5 B9 B10 -36.9(2)
B6 B5 B9 B12 0.5(3)
B6 B5 B10 B9 138.1(3)
B6 B5 B10 B11 37.6(3)
B6 B5 B10 B12 101.0(3)
B6 B10 B11 C2 40.8(2)
B6 B10 B11 B7 102.8(3)
B6 B10 B11 B12 139.1(3)
B6 B10 B12 B7 0.0(4)
B6 B10 B12 B8 64.8(4)
B6 B10 B12 B9 100.0(3)
B6 B10 B12 B11 -36.3(3)
B6 B11 B12 B7 -103.2(3)
B6 B11 B12 B8 -65.2(3)
B6 B11 B12 B9 -2.0(3)
B6 B11 B12 B10 36.5(2)
B7 C2 B6 C1 107.1(3)
B7 C2 B6 B5 69.8(3)
B7 C2 B6 B10 6.5(4)
B7 C2 B6 B11 -34.9(3)
B7 C2 B11 B6 143.6(3)
B7 C2 B11 B10 103.1(3)
B7 C2 B11 B12 40.6(3)
B7 B8 B9 B4 -98.9(3)
B7 B8 B9 B5 -61.7(3)
B7 B8 B9 B10 3.2(4)
B7 B8 B9 B12 38.6(3)
B7 B8 B12 B9 -136.1(3)
B7 B8 B12 B10 -101.1(3)
B7 B8 B12 B11 -37.6(3)
B7 B11 B12 B8 37.9(3)
B7 B11 B12 B9 101.2(3)
B7 B11 B12 B10 139.6(3)
B8 B4 B5 C1 -100.7(3)
B8 B4 B5 B6 -64.4(3)
B8 B4 B5 B9 35.3(3)
B8 B4 B5 B10 -1.8(3)
B8 B4 B9 B5 -139.7(3)
B8 B4 B9 B10 -102.3(3)
B8 B4 B9 B12 -38.2(3)
B8 B7 B11 C2 96.3(3)
B8 B7 B11 B6 63.0(3)
B8 B7 B11 B10 -0.6(4)
B8 B7 B11 B12 -37.0(3)
B8 B7 B12 B9 39.0(3)
B8 B7 B12 B10 102.2(3)
B8 B7 B12 B11 138.3(3)
B8 B9 B10 B5 -103.3(3)
B8 B9 B10 B6 -66.0(3)
B8 B9 B10 B11 -3.6(4)
B8 B9 B10 B12 35.3(3)
B8 B9 B12 B7 -39.4(3)
B8 B9 B12 B10 -141.0(3)
B8 B9 B12 B11 -102.6(3)
B9 B4 B5 C1 -136.0(3)
B9 B4 B5 B6 -99.7(3)
B9 B4 B5 B10 -37.0(3)
B9 B4 B8 Co3 149.4(2)
B9 B4 B8 B7 100.4(3)
B9 B4 B8 B12 37.9(3)
B9 B5 B6 C1 -99.6(3)
B9 B5 B6 C2 -63.4(3)
B9 B5 B6 B10 37.3(2)
B9 B5 B6 B11 -1.8(3)
B9 B5 B10 B6 -138.1(3)
B9 B5 B10 B11 -100.4(3)
B9 B5 B10 B12 -37.1(3)
B9 B8 B12 B7 136.1(3)
B9 B8 B12 B10 35.1(3)
B9 B8 B12 B11 98.5(3)
B9 B10 B11 C2 -59.5(3)
B9 B10 B11 B6 -100.3(3)
B9 B10 B11 B7 2.5(4)
B9 B10 B11 B12 38.8(3)
B9 B10 B12 B7 -100.0(3)
B9 B10 B12 B8 -35.2(3)
B9 B10 B12 B11 -136.3(3)
B10 B5 B6 C1 -136.9(3)
B10 B5 B6 C2 -100.7(3)
B10 B5 B6 B11 -39.1(3)
B10 B5 B9 B4 138.9(3)
B10 B5 B9 B8 101.4(3)
B10 B5 B9 B12 37.4(2)
B10 B6 B11 C2 -133.4(3)
B10 B6 B11 B7 -100.6(3)
B10 B6 B11 B12 -36.8(2)
B10 B9 B12 B7 101.6(3)
B10 B9 B12 B8 141.0(3)
B10 B9 B12 B11 38.4(2)
B10 B11 B12 B7 -139.6(3)
B10 B11 B12 B8 -101.7(3)
B10 B11 B12 B9 -38.5(2)
B11 C2 B6 C1 142.0(3)
B11 C2 B6 B5 104.7(3)
B11 C2 B6 B10 41.3(3)
B11 C2 B7 Co3 -154.3(2)
B11 C2 B7 B8 -102.1(3)
B11 C2 B7 B12 -40.5(3)
B11 B6 B10 B5 137.2(3)
B11 B6 B10 B9 100.1(3)
B11 B6 B10 B12 36.7(3)
B11 B7 B8 Co3 -112.9(3)
B11 B7 B8 B4 -64.1(3)
B11 B7 B8 B9 -1.6(4)
B11 B7 B8 B12 37.2(3)
B11 B7 B12 B8 -138.3(3)
B11 B7 B12 B9 -99.3(3)
B11 B7 B12 B10 -36.1(3)
B11 B10 B12 B7 36.3(3)
B11 B10 B12 B8 101.1(3)
B11 B10 B12 B9 136.3(3)
B12 B7 B8 Co3 -150.1(2)
B12 B7 B8 B4 -101.3(3)
B12 B7 B8 B9 -38.8(3)
B12 B7 B11 C2 133.3(3)
B12 B7 B11 B6 100.0(3)
B12 B7 B11 B10 36.4(3)
B12 B8 B9 B4 -137.5(3)
B12 B8 B9 B5 -100.3(3)
B12 B8 B9 B10 -35.4(3)
B12 B9 B10 B5 -138.5(3)
B12 B9 B10 B6 -101.3(3)
B12 B9 B10 B11 -38.9(3)
B12 B10 B11 C2 -98.3(3)
B12 B10 B11 B6 -139.1(3)
B12 B10 B11 B7 -36.3(3)
C31 C32 C33 Co3 -58.0(2)
C31 C32 C33 C34 2.4(3)
C32 C31 C35 Co3 60.5(2)
C32 C31 C35 C34 0.1(3)
C32 C33 C34 Co3 -62.3(2)
C32 C33 C34 C35 -2.4(4)
C33 C34 C35 Co3 -60.2(2)
C33 C34 C35 C31 1.4(4)
C35 C31 C32 Co3 -58.9(2)
C35 C31 C32 C33 -1.6(3)
C1' B3' B4' B5' -33.9(3)
C1' B3' B4' C8' -132.9(3)
C1' B3' B4' B9' -97.1(3)
C1' B3' B7' Co2' -51.94(19)
C1' B3' B7' C8' 95.1(2)
C1' B3' B7' B11' -3.3(3)
C1' B3' B7' B12' 60.0(3)
C1' B3' C8' C1 147.1(3)
C1' B3' C8' B4' 39.4(2)
C1' B3' C8' B7' -101.3(3)
C1' B3' C8' B9' 2.5(3)
C1' B3' C8' B12' -63.7(3)
C1' B4' B5' B6' -32.9(2)
C1' B4' B5' B9' -134.4(3)
C1' B4' B5' B10' -96.6(3)
C1' B4' C8' C1 -151.7(3)
C1' B4' C8' B3' -39.9(2)
C1' B4' C8' B7' -1.6(3)
C1' B4' C8' B9' 100.6(3)
C1' B4' C8' B12' 64.9(3)
C1' B4' B9' B5' 39.8(2)
C1' B4' B9' C8' -96.5(3)
C1' B4' B9' B10' 2.1(3)
C1' B4' B9' B12' -62.4(3)
C1' B5' B6' Co2' -27.7(2)
C1' B5' B6' B10' -134.2(3)
C1' B5' B6' B11' -97.1(3)
C1' B5' B9' B4' -38.8(2)
C1' B5' B9' C8' -1.0(4)
C1' B5' B9' B10' 99.1(3)
C1' B5' B9' B12' 61.0(3)
C1' B5' B10' B6' 39.4(2)
C1' B5' B10' B9' -98.8(3)
C1' B5' B10' B11' 1.5(4)
C1' B5' B10' B12' -61.8(3)
C1' B6' B10' B5' -39.0(2)
C1' B6' B10' B9' -1.8(3)
C1' B6' B10' B11' 99.4(3)
C1' B6' B10' B12' 61.3(3)
C1' B6' B11' Co2' 50.66(18)
C1' B6' B11' B7' 3.0(3)
C1' B6' B11' B10' -97.6(3)
C1' B6' B11' B12' -59.6(3)
Co2' C1' B3' B4' 152.7(2)
Co2' C1' B3' B7' 51.70(19)
Co2' C1' B3' C8' 112.8(2)
Co2' C1' B4' B3' -29.6(2)
Co2' C1' B4' B5' 112.7(3)
Co2' C1' B4' C8' 10.5(3)
Co2' C1' B4' B9' 73.0(3)
Co2' C1' B5' B4' -112.5(3)
Co2' C1' B5' B6' 30.2(2)
Co2' C1' B5' B9' -72.5(3)
Co2' C1' B5' B10' -9.9(4)
Co2' C1' B6' B5' -152.4(2)
Co2' C1' B6' B10' -113.1(2)
Co2' C1' B6' B11' -51.02(19)
Co2' B3' B4' C1' 27.9(2)
Co2' B3' B4' B5' -5.9(3)
Co2' B3' B4' C8' -104.9(3)
Co2' B3' B4' B9' -69.2(3)
Co2' B3' B7' C8' 147.1(2)
Co2' B3' B7' B11' 48.7(2)
Co2' B3' B7' B12' 111.9(2)
Co2' B3' C8' C1 -144.7(2)
Co2' B3' C8' B4' 107.6(3)
Co2' B3' C8' B7' -33.1(2)
Co2' B3' C8' B9' 70.7(3)
Co2' B3' C8' B12' 4.5(3)
Co2' B6' B10' B5' -106.3(3)
Co2' B6' B10' B9' -69.1(3)
Co2' B6' B10' B11' 32.1(2)
Co2' B6' B10' B12' -6.0(4)
Co2' B6' B11' B7' -47.6(2)
Co2' B6' B11' B10' -148.2(2)
Co2' B6' B11' B12' -110.3(2)
Co2' B7' C8' C1 142.4(2)
Co2' B7' C8' B3' 31.2(2)
Co2' B7' C8' B4' -6.7(3)
Co2' B7' C8' B9' -73.4(3)
Co2' B7' C8' B12' -108.6(2)
Co2' B7' B11' B6' 47.3(2)
Co2' B7' B11' B10' 110.0(2)
Co2' B7' B11' B12' 146.5(2)
Co2' B7' B12' C8' 100.8(3)
Co2' B7' B12' B9' 66.2(3)
Co2' B7' B12' B10' 2.8(4)
Co2' B7' B12' B11' -33.9(2)
Co2' B11' B12' B7' 33.4(2)
Co2' B11' B12' C8' -6.5(3)
Co2' B11' B12' B9' -69.9(3)
Co2' B11' B12' B10' -105.9(3)
Co2' C21' C22' C23' -59.2(2)
Co2' C21' C25' C24' 59.4(2)
Co2' C22' C23' C24' -60.0(2)
Co2' C23' C24' C25' -60.2(2)
Co2' C24' C25' C21' -59.8(2)
B3' C1' B4' B5' 142.3(3)
B3' C1' B4' C8' 40.1(2)
B3' C1' B4' B9' 102.6(3)
B3' C1' B5' B4' -37.2(3)
B3' C1' B5' B6' 105.6(3)
B3' C1' B5' B9' 2.8(4)
B3' C1' B5' B10' 65.4(4)
B3' C1' B6' Co2' 45.5(2)
B3' C1' B6' B5' -106.9(3)
B3' C1' B6' B10' -67.6(3)
B3' C1' B6' B11' -5.5(3)
B3' B4' B5' C1' 33.4(2)
B3' B4' B5' B6' 0.5(4)
B3' B4' B5' B9' -101.1(3)
B3' B4' B5' B10' -63.2(3)
B3' B4' C8' C1 -111.8(3)
B3' B4' C8' B7' 38.3(3)
B3' B4' C8' B9' 140.4(3)
B3' B4' C8' B12' 104.8(3)
B3' B4' B9' B5' 101.1(3)
B3' B4' B9' C8' -35.1(2)
B3' B4' B9' B10' 63.4(3)
B3' B4' B9' B12' -1.0(4)
B3' B7' C8' C1 111.2(3)
B3' B7' C8' B4' -37.9(2)
B3' B7' C8' B9' -104.6(3)
B3' B7' C8' B12' -139.8(3)
B3' B7' B11' Co2' -47.16(19)
B3' B7' B11' B6' 0.1(3)
B3' B7' B11' B10' 62.8(3)
B3' B7' B11' B12' 99.3(3)
B3' B7' B12' C8' 34.5(2)
B3' B7' B12' B9' -0.1(4)
B3' B7' B12' B10' -63.5(3)
B3' B7' B12' B11' -100.2(3)
B3' C8' B9' B4' 37.5(3)
B3' C8' B9' B5' -0.9(4)
B3' C8' B9' B10' -63.8(3)
B3' C8' B9' B12' -104.0(3)
B3' C8' B12' B7' -38.6(2)
B3' C8' B12' B9' 103.6(3)
B3' C8' B12' B10' 64.3(3)
B3' C8' B12' B11' 1.3(3)
B4' C1' B3' Co2' -152.7(2)
B4' C1' B3' B7' -101.0(3)
B4' C1' B3' C8' -39.9(2)
B4' C1' B5' B6' 142.8(3)
B4' C1' B5' B9' 40.0(3)
B4' C1' B5' B10' 102.6(3)
B4' C1' B6' Co2' 116.4(2)
B4' C1' B6' B5' -36.0(3)
B4' C1' B6' B10' 3.3(3)
B4' C1' B6' B11' 65.4(3)
B4' B3' B7' Co2' -112.5(2)
B4' B3' B7' C8' 34.6(2)
B4' B3' B7' B11' -63.8(3)
B4' B3' B7' B12' -0.5(3)
B4' B3' C8' C1 107.7(3)
B4' B3' C8' B7' -140.7(3)
B4' B3' C8' B9' -36.9(3)
B4' B3' C8' B12' -103.1(3)
B4' B5' B6' C1' 32.6(2)
B4' B5' B6' Co2' 4.9(4)
B4' B5' B6' B10' -101.6(3)
B4' B5' B6' B11' -64.5(3)
B4' B5' B9' C8' 37.8(2)
B4' B5' B9' B10' 137.9(3)
B4' B5' B9' B12' 99.8(3)
B4' B5' B10' B6' 100.2(3)
B4' B5' B10' B9' -38.0(2)
B4' B5' B10' B11' 62.3(3)
B4' B5' B10' B12' -1.0(3)
B4' C8' B9' B5' -38.4(3)
B4' C8' B9' B10' -101.3(3)
B4' C8' B9' B12' -141.5(3)
B4' C8' B12' B7' -106.3(3)
B4' C8' B12' B9' 35.8(2)
B4' C8' B12' B10' -3.4(3)
B4' C8' B12' B11' -66.4(3)
B4' B9' B10' B5' 37.5(2)
B4' B9' B10' B6' -0.2(3)
B4' B9' B10' B11' -64.6(3)
B4' B9' B10' B12' -100.7(3)
B4' B9' B12' B7' 0.7(4)
B4' B9' B12' C8' -33.9(2)
B4' B9' B12' B10' 101.1(3)
B4' B9' B12' B11' 64.7(3)
B5' C1' B3' Co2' -116.1(3)
B5' C1' B3' B4' 36.6(3)
B5' C1' B3' B7' -64.4(3)
B5' C1' B3' C8' -3.3(4)
B5' C1' B4' B3' -142.3(3)
B5' C1' B4' C8' -102.2(3)
B5' C1' B4' B9' -39.7(2)
B5' C1' B6' Co2' 152.4(2)
B5' C1' B6' B10' 39.3(2)
B5' C1' B6' B11' 101.4(3)
B5' B4' C8' C1 146.3(3)
B5' B4' C8' B3' -101.9(3)
B5' B4' C8' B7' -63.6(3)
B5' B4' C8' B9' 38.6(2)
B5' B4' C8' B12' 2.9(3)
B5' B4' B9' C8' -136.3(3)
B5' B4' B9' B10' -37.7(2)
B5' B4' B9' B12' -102.2(3)
B5' B6' B10' B9' 37.2(2)
B5' B6' B10' B11' 138.3(3)
B5' B6' B10' B12' 100.2(3)
B5' B6' B11' Co2' 111.6(3)
B5' B6' B11' B7' 64.0(3)
B5' B6' B11' B10' -36.7(3)
B5' B6' B11' B12' 1.3(3)
B5' B9' B10' B6' -37.7(2)
B5' B9' B10' B11' -102.1(3)
B5' B9' B10' B12' -138.2(3)
B5' B9' B12' B7' -62.7(4)
B5' B9' B12' C8' -97.3(3)
B5' B9' B12' B10' 37.7(3)
B5' B9' B12' B11' 1.3(4)
B5' B10' B11' Co2' 6.5(4)
B5' B10' B11' B6' 37.9(3)
B5' B10' B11' B7' -63.1(3)
B5' B10' B11' B12' -99.3(3)
B5' B10' B12' B7' 65.9(3)
B5' B10' B12' C8' 2.7(3)
B5' B10' B12' B9' -37.0(2)
B5' B10' B12' B11' 102.6(3)
B6' C1' B3' Co2' -46.1(2)
B6' C1' B3' B4' 106.6(3)
B6' C1' B3' B7' 5.6(3)
B6' C1' B3' C8' 66.7(3)
B6' C1' B4' B3' -106.1(3)
B6' C1' B4' B5' 36.2(3)
B6' C1' B4' C8' -65.9(3)
B6' C1' B4' B9' -3.5(3)
B6' C1' B5' B4' -142.8(3)
B6' C1' B5' B9' -102.8(3)
B6' C1' B5' B10' -40.2(3)
B6' B5' B9' B4' -100.3(3)
B6' B5' B9' C8' -62.6(3)
B6' B5' B9' B10' 37.6(3)
B6' B5' B9' B12' -0.5(4)
B6' B5' B10' B9' -138.2(3)
B6' B5' B10' B11' -38.0(3)
B6' B5' B10' B12' -101.2(3)
B6' B10' B11' Co2' -31.5(2)
B6' B10' B11' B7' -101.0(3)
B6' B10' B11' B12' -137.2(3)
B6' B10' B12' B7' 1.9(4)
B6' B10' B12' C8' -61.4(3)
B6' B10' B12' B9' -101.0(3)
B6' B10' B12' B11' 38.5(3)
B6' B11' B12' B7' 101.7(3)
B6' B11' B12' C8' 61.8(3)
B6' B11' B12' B9' -1.6(3)
B6' B11' B12' B10' -37.6(3)
B7' B3' B4' C1' 98.1(3)
B7' B3' B4' B5' 64.2(3)
B7' B3' B4' C8' -34.8(2)
B7' B3' B4' B9' 1.0(3)
B7' B3' C8' C1 -111.6(3)
B7' B3' C8' B4' 140.7(3)
B7' B3' C8' B9' 103.8(3)
B7' B3' C8' B12' 37.6(2)
B7' C8' B9' B4' 106.2(3)
B7' C8' B9' B5' 67.9(3)
B7' C8' B9' B10' 4.9(3)
B7' C8' B9' B12' -35.2(2)
B7' C8' B12' B9' 142.1(3)
B7' C8' B12' B10' 102.9(3)
B7' C8' B12' B11' 39.9(2)
B7' B11' B12' C8' -39.9(2)
B7' B11' B12' B9' -103.3(3)
B7' B11' B12' B10' -139.3(3)
C8' C1 C2 Co3 109.3(2)
C8' C1 C2 B6 -97.1(3)
C8' C1 C2 B7 158.5(3)
C8' C1 C2 B11 -132.6(3)
C8' C1 B4 Co3 -107.4(3)
C8' C1 B4 B5 102.3(3)
C8' C1 B4 B8 -158.7(3)
C8' C1 B4 B9 140.0(3)
C8' C1 B5 B4 -120.4(3)
C8' C1 B5 B6 99.7(3)
C8' C1 B5 B9 -159.5(3)
C8' C1 B5 B10 137.5(3)
C8' C1 B6 C2 115.2(3)
C8' C1 B6 B5 -108.4(3)
C8' C1 B6 B10 -147.3(3)
C8' C1 B6 B11 148.6(3)
C8' B3' B4' C1' 132.9(3)
C8' B3' B4' B5' 99.0(3)
C8' B3' B4' B9' 35.7(3)
C8' B3' B7' Co2' -147.1(2)
C8' B3' B7' B11' -98.4(3)
C8' B3' B7' B12' -35.1(2)
C8' B4' B5' C1' 95.5(3)
C8' B4' B5' B6' 62.7(3)
C8' B4' B5' B9' -38.9(2)
C8' B4' B5' B10' -1.1(3)
C8' B4' B9' B5' 136.3(3)
C8' B4' B9' B10' 98.6(3)
C8' B4' B9' B12' 34.1(2)
C8' B7' B11' Co2' -107.3(2)
C8' B7' B11' B6' -60.0(3)
C8' B7' B11' B10' 2.7(3)
C8' B7' B11' B12' 39.2(2)
C8' B7' B12' B9' -34.6(2)
C8' B7' B12' B10' -98.0(3)
C8' B7' B12' B11' -134.7(3)
C8' B9' B10' B5' 99.1(3)
C8' B9' B10' B6' 61.3(3)
C8' B9' B10' B11' -3.0(3)
C8' B9' B10' B12' -39.2(2)
C8' B9' B12' B7' 34.6(2)
C8' B9' B12' B10' 135.0(3)
C8' B9' B12' B11' 98.6(3)
B9' B4' B5' C1' 134.4(3)
B9' B4' B5' B6' 101.6(3)
B9' B4' B5' B10' 37.9(2)
B9' B4' C8' C1 107.8(3)
B9' B4' C8' B3' -140.4(3)
B9' B4' C8' B7' -102.2(3)
B9' B4' C8' B12' -35.7(2)
B9' B5' B6' C1' 96.6(3)
B9' B5' B6' Co2' 69.0(3)
B9' B5' B6' B10' -37.6(3)
B9' B5' B6' B11' -0.5(4)
B9' B5' B10' B6' 138.2(3)
B9' B5' B10' B11' 100.3(3)
B9' B5' B10' B12' 37.0(2)
B9' C8' B12' B7' -142.1(3)
B9' C8' B12' B10' -39.2(2)
B9' C8' B12' B11' -102.2(3)
B9' B10' B11' Co2' 69.7(3)
B9' B10' B11' B6' 101.2(3)
B9' B10' B11' B7' 0.2(4)
B9' B10' B11' B12' -36.1(3)
B9' B10' B12' B7' 102.9(3)
B9' B10' B12' C8' 39.6(2)
B9' B10' B12' B11' 139.6(3)
B10' B5' B6' C1' 134.2(3)
B10' B5' B6' Co2' 106.5(3)
B10' B5' B6' B11' 37.1(2)
B10' B5' B9' B4' -137.9(3)
B10' B5' B9' C8' -100.1(3)
B10' B5' B9' B12' -38.1(3)
B10' B6' B11' Co2' 148.2(2)
B10' B6' B11' B7' 100.6(3)
B10' B6' B11' B12' 37.9(3)
B10' B9' B12' B7' -100.4(3)
B10' B9' B12' C8' -135.0(3)
B10' B9' B12' B11' -36.4(2)
B10' B11' B12' B7' 139.3(3)
B10' B11' B12' C8' 99.3(3)
B10' B11' B12' B9' 36.0(3)
B11' B6' B10' B5' -138.3(3)
B11' B6' B10' B9' -101.1(3)
B11' B6' B10' B12' -38.1(3)
B11' B7' C8' C1 -149.0(3)
B11' B7' C8' B3' 99.8(3)
B11' B7' C8' B4' 61.9(3)
B11' B7' C8' B9' -4.8(3)
B11' B7' C8' B12' -40.0(2)
B11' B7' B12' C8' 134.7(3)
B11' B7' B12' B9' 100.1(3)
B11' B7' B12' B10' 36.7(3)
B11' B10' B12' B7' -36.7(3)
B11' B10' B12' C8' -99.9(3)
B11' B10' B12' B9' -139.6(3)
B12' B7' C8' C1 -109.0(3)
B12' B7' C8' B3' 139.8(3)
B12' B7' C8' B4' 101.9(3)
B12' B7' C8' B9' 35.2(3)
B12' B7' B11' Co2' -146.5(2)
B12' B7' B11' B6' -99.2(3)
B12' B7' B11' B10' -36.5(3)
B12' C8' B9' B4' 141.5(3)
B12' C8' B9' B5' 103.1(3)
B12' C8' B9' B10' 40.1(3)
B12' B9' B10' B5' 138.2(3)
B12' B9' B10' B6' 100.5(3)
B12' B9' B10' B11' 36.1(2)
B12' B10' B11' Co2' 105.8(3)
B12' B10' B11' B6' 137.2(3)
B12' B10' B11' B7' 36.2(2)
C21' C22' C23' Co2' 59.7(2)
C21' C22' C23' C24' -0.3(4)
C22' C21' C25' Co2' -59.8(2)
C22' C21' C25' C24' -0.3(4)
C22' C23' C24' Co2' 60.3(2)
C22' C23' C24' C25' 0.1(4)
C23' C24' C25' Co2' 59.9(2)
C23' C24' C25' C21' 0.2(4)
C25' C21' C22' Co2' 59.6(2)
C25' C21' C22' C23' 0.4(4)
